data_4508023
loop_
_publ_author_name
'Bhattacharya, Suman'
'Saraswatula, Viswanadha G.'
'Saha, Binoy K.'

_publ_section_title
;
 Thermal Expansion in Alkane Diacids---Another Property Showing
 Alternation in an Odd--Even Series
;
_journal_issue 8
_journal_name_full 'Crystal Growth &amp; Design'
_journal_page_first 3651
_journal_paper_doi 10.1021/cg400668w
_journal_volume 13
_journal_year 2013
_chemical_formula_moiety 'C8 H14 O4'
_chemical_formula_sum 'C8 H14 O4'
_chemical_formula_weight 174.19
_chemical_name_common C8-180
_chemical_name_systematic 'Octane-1,8-dioic acid'
_space_group_crystal_system monoclinic
_space_group_IT_number 14
_space_group_name_Hall '-P 2ybc'
_space_group_name_H-M_alt 'P 1 21/c 1'
_symmetry_space_group_name_Hall '-P 2ybc'
_symmetry_space_group_name_H-M 'P 1 21/c 1'
_atom_sites_solution_hydrogens geom
_atom_sites_solution_primary direct
_atom_sites_solution_secondary difmap
_audit_creation_date 2012-12-09
_audit_creation_method
;
  Olex2 1.2-ac2
  (compiled 2012.03.27 svn.r2268, GUI svn.r4156)
;
_cell_angle_alpha 90.00
_cell_angle_beta 96.650(6)
_cell_angle_gamma 90.00
_cell_formula_units_Z 2
_cell_length_a 8.8296(6)
_cell_length_b 5.0617(5)
_cell_length_c 9.9496(7)
_cell_measurement_reflns_used 766
_cell_measurement_temperature 180(2)
_cell_measurement_theta_max 29.0187
_cell_measurement_theta_min 4.6406
_cell_volume 441.68(6)
_computing_cell_refinement
;
CrysAlisPro, Agilent Technologies,
Version 1.171.36.21 (release 14-08-2012 CrysAlis171 .NET)
(compiled Sep 14 2012,17:21:16)
;
_computing_data_collection
;
CrysAlisPro, Agilent Technologies,
Version 1.171.36.21 (release 14-08-2012 CrysAlis171 .NET)
(compiled Sep 14 2012,17:21:16)
;
_computing_data_reduction
;
CrysAlisPro, Agilent Technologies,
Version 1.171.36.21 (release 14-08-2012 CrysAlis171 .NET)
(compiled Sep 14 2012,17:21:16)
;
_computing_molecular_graphics
;
O. V. Dolomanov, L. J. Bourhis, R. J. Gildea, J. A. K. Howard and H. Puschmann,
OLEX2: a complete structure solution, refinement and analysis program.
J. Appl. Cryst. (2009). 42, 339-341.
;
_computing_publication_material
;
O. V. Dolomanov, L. J. Bourhis, R. J. Gildea, J. A. K. Howard and H. Puschmann,
OLEX2: a complete structure solution, refinement and analysis program.
J. Appl. Cryst. (2009). 42, 339-341.
;
_computing_structure_refinement
;
SHELXL, G.M. Sheldrick, Acta Cryst.
(2008). A64, 112-122
;
_computing_structure_solution
;
SHELXS, G.M. Sheldrick, Acta Cryst.
(2008). A64, 112-122
;
_diffrn_ambient_temperature 180(2)
_diffrn_detector_area_resol_mean 15.9821
_diffrn_measured_fraction_theta_full 0.9861
_diffrn_measured_fraction_theta_max 0.8911
_diffrn_measurement_details
;
  1 omega  -32.00   28.00   1.0000    4.6100
omega____ theta____ kappa____ phi______ frames
    -      -17.4960   57.0000    0.0000 60

  2 omega  -17.00   20.00   1.0000    4.6100
omega____ theta____ kappa____ phi______ frames
    -      -17.4960  -99.0000  -60.0000 37

  3 omega    6.00   34.00   1.0000    4.6100
omega____ theta____ kappa____ phi______ frames
    -       19.2928   57.0000   90.0000 28

  4 omega    3.00   82.00   1.0000    4.6100
omega____ theta____ kappa____ phi______ frames
    -       19.2928   37.0000  -60.0000 79

  5 omega  -93.00  -68.00   1.0000    4.6100
omega____ theta____ kappa____ phi______ frames
    -      -17.4960 -178.0000    0.0000 25

  6 omega  -94.00  -32.00   1.0000    4.6100
omega____ theta____ kappa____ phi______ frames
    -      -17.4960  178.0000  120.0000 62
;
_diffrn_measurement_device_type 'Xcalibur, Eos'
_diffrn_measurement_method '\w scans'
_diffrn_orient_matrix_UB_11 -0.0553833000
_diffrn_orient_matrix_UB_12 -0.1020171000
_diffrn_orient_matrix_UB_13 -0.0030441000
_diffrn_orient_matrix_UB_21 -0.0588065000
_diffrn_orient_matrix_UB_22 0.0961387000
_diffrn_orient_matrix_UB_23 -0.0050173000
_diffrn_orient_matrix_UB_31 -0.0028915000
_diffrn_orient_matrix_UB_32 -0.0024041000
_diffrn_orient_matrix_UB_33 -0.0715477000
_diffrn_radiation_monochromator graphite
_diffrn_radiation_type 'Mo K\a'
_diffrn_radiation_wavelength 0.7107
_diffrn_reflns_av_R_equivalents 0.0170
_diffrn_reflns_av_unetI/netI 0.0268
_diffrn_reflns_limit_h_max 11
_diffrn_reflns_limit_h_min -12
_diffrn_reflns_limit_k_max 6
_diffrn_reflns_limit_k_min -6
_diffrn_reflns_limit_l_max 13
_diffrn_reflns_limit_l_min -11
_diffrn_reflns_number 2337
_diffrn_reflns_theta_full 25.00
_diffrn_reflns_theta_max 29.09
_diffrn_reflns_theta_min 4.65
_diffrn_source 'Enhance (Mo) X-ray Source'
_exptl_absorpt_coefficient_mu 0.104
_exptl_absorpt_correction_T_max 1.00000
_exptl_absorpt_correction_T_min 0.80679
_exptl_absorpt_correction_type multi-scan
_exptl_absorpt_process_details
;
CrysAlisPro, Agilent Technologies,
Version 1.171.36.21 (release 14-08-2012 CrysAlis171 .NET)
(compiled Sep 14 2012,17:21:16)
Empirical absorption correction using spherical harmonics,
 implemented in SCALE3 ABSPACK scaling algorithm.
;
_exptl_crystal_colour colourless
_exptl_crystal_density_diffrn 1.310
_exptl_crystal_density_method 'not measured'
_exptl_crystal_description plate
_exptl_crystal_F_000 184
_exptl_crystal_size_max 0.46
_exptl_crystal_size_mid 0.44
_exptl_crystal_size_min 0.12
_refine_diff_density_max 0.265
_refine_diff_density_min -0.197
_refine_diff_density_rms 0.044
_refine_ls_extinction_method none
_refine_ls_goodness_of_fit_ref 1.092
_refine_ls_hydrogen_treatment mixed
_refine_ls_matrix_type full
_refine_ls_number_parameters 59
_refine_ls_number_reflns 1025
_refine_ls_number_restraints 0
_refine_ls_restrained_S_all 1.092
_refine_ls_R_factor_all 0.0543
_refine_ls_R_factor_gt 0.0420
_refine_ls_shift/su_max 0.000
_refine_ls_shift/su_mean 0.000
_refine_ls_structure_factor_coef Fsqd
_refine_ls_weighting_details 'calc w=1/[\s^2^(Fo^2^)+(0.0523P)^2^+0.0645P] where P=(Fo^2^+2Fc^2^)/3'
_refine_ls_weighting_scheme calc
_refine_ls_wR_factor_gt 0.1024
_refine_ls_wR_factor_ref 0.1101
_reflns_number_gt 819
_reflns_number_total 1025
_reflns_threshold_expression >2sigma(I)
_cod_data_source_file cg400668w_si_002.cif
_cod_data_source_block C8-180
_cod_original_cell_volume 441.69(6)
_cod_database_code 4508023

loop_
_space_group_symop_id
_space_group_symop_operation_xyz
1 'x, y, z'
2 '-x, y+1/2, -z+1/2'
3 '-x, -y, -z'
4 'x, -y-1/2, z-1/2'

loop_
_atom_site_label
_atom_site_type_symbol
_atom_site_fract_x
_atom_site_fract_y
_atom_site_fract_z
_atom_site_U_iso_or_equiv
_atom_site_adp_type
_atom_site_occupancy
_atom_site_symmetry_multiplicity
_atom_site_calc_flag
_atom_site_refinement_flags
O1 O 0.65902(11) 0.0959(2) 0.59651(9) 0.0324(3) Uani 1 1 d .
C1 C 0.62918(14) -0.1010(3) 0.66057(12) 0.0237(3) Uani 1 1 d .
O2 O 0.51375(11) -0.2559(2) 0.62311(10) 0.0346(3) Uani 1 1 d .
C3 C 0.85359(15) -0.0055(3) 0.83752(12) 0.0268(3) Uani 1 1 d .
H3A H 0.8152 0.1729 0.8447 0.032 Uiso 1 1 calc R
H3B H 0.9261 -0.0041 0.7713 0.032 Uiso 1 1 calc R
C2 C 0.72228(15) -0.1865(3) 0.78846(12) 0.0259(3) Uani 1 1 d .
H2A H 0.7627 -0.3613 0.7745 0.031 Uiso 1 1 calc R
H2B H 0.6556 -0.2006 0.8591 0.031 Uiso 1 1 calc R
C4 C 0.93490(16) -0.0886(3) 0.97345(13) 0.0295(4) Uani 1 1 d .
H4A H 0.8615 -0.0929 1.0388 0.035 Uiso 1 1 calc R
H4B H 0.9736 -0.2666 0.9655 0.035 Uiso 1 1 calc R
H2 H 0.454(3) -0.196(5) 0.547(2) 0.081(7) Uiso 1 1 d .

loop_
_atom_site_aniso_label
_atom_site_aniso_U_11
_atom_site_aniso_U_22
_atom_site_aniso_U_33
_atom_site_aniso_U_23
_atom_site_aniso_U_13
_atom_site_aniso_U_12
O1 0.0310(6) 0.0353(6) 0.0287(5) 0.0110(4) -0.0059(4) -0.0058(5)
C1 0.0219(6) 0.0268(8) 0.0219(6) -0.0006(5) 0.0005(5) 0.0014(6)
O2 0.0322(6) 0.0366(7) 0.0317(6) 0.0079(4) -0.0106(4) -0.0095(5)
C3 0.0249(7) 0.0284(8) 0.0254(7) 0.0060(6) -0.0046(5) -0.0006(6)
C2 0.0263(7) 0.0263(7) 0.0237(6) 0.0040(5) -0.0027(5) 0.0014(6)
C4 0.0304(7) 0.0297(8) 0.0262(7) 0.0073(6) -0.0061(5) -0.0031(6)

loop_
_atom_type_symbol
_atom_type_description
_atom_type_scat_dispersion_real
_atom_type_scat_dispersion_imag
_atom_type_scat_source
C C 0.0033 0.0016 'International Tables Vol C Tables 4.2.6.8 and 6.1.1.4'
H H 0.0000 0.0000 'International Tables Vol C Tables 4.2.6.8 and 6.1.1.4'
O O 0.0106 0.0060 'International Tables Vol C Tables 4.2.6.8 and 6.1.1.4'

loop_
_geom_angle_atom_site_label_1
_geom_angle_atom_site_label_2
_geom_angle_atom_site_label_3
_geom_angle
_geom_angle_site_symmetry_1
O1 C1 O2 123.14(12) .
O1 C1 C2 123.11(12) .
O2 C1 C2 113.75(11) .
C1 O2 H2 113.0(14) .
H3A C3 H3B 107.8 .
C2 C3 H3A 109.1 .
C2 C3 H3B 109.1 .
C2 C3 C4 112.69(11) .
C4 C3 H3A 109.1 .
C4 C3 H3B 109.1 .
C1 C2 C3 115.08(11) .
C1 C2 H2A 108.5 .
C1 C2 H2B 108.5 .
C3 C2 H2A 108.5 .
C3 C2 H2B 108.5 .
H2A C2 H2B 107.5 .
C3 C4 H4A 108.7 .
C3 C4 H4B 108.7 .
C4 C4 C3 114.30(14) 3_757
C4 C4 H4A 108.7 3_757
C4 C4 H4B 108.7 3_757
H4A C4 H4B 107.6 .

loop_
_geom_bond_atom_site_label_1
_geom_bond_atom_site_label_2
_geom_bond_distance
_geom_bond_site_symmetry_2
O1 C1 1.2281(16) .
C1 O2 1.3057(16) .
C1 C2 1.4966(17) .
O2 H2 0.93(2) .
C3 H3A 0.9700 .
C3 H3B 0.9700 .
C3 C2 1.5136(19) .
C3 C4 1.5155(18) .
C2 H2A 0.9700 .
C2 H2B 0.9700 .
C4 C4 1.505(3) 3_757
C4 H4A 0.9700 .
C4 H4B 0.9700 .

loop_
_geom_torsion_atom_site_label_1
_geom_torsion_atom_site_label_2
_geom_torsion_atom_site_label_3
_geom_torsion_atom_site_label_4
_geom_torsion
_geom_torsion_site_symmetry_4
O1 C1 C2 C3 2.49(19) .
O2 C1 C2 C3 -177.82(11) .
C2 C3 C4 C4 -179.28(15) 3_757
C4 C3 C2 C1 174.90(12) .
